data_1577159
loop_
_publ_author_name
'Meraviglia, Silvia'
'Romanelli, Alessandra'
'Iannelli, Paola'
'Rizzato, Silvia'
'Contini, Alessandro'
'Abbiati, Giorgio'
'Pirovano, Valentina'

_publ_section_title
;
 Atroposelective construction of indole-fused diazocines via
 gold(I)-catalysed 8-endo-dig cyclisation
;
_journal_name_full 'Chemical Science'
_journal_paper_doi 10.1039/D6SC00020G
_journal_year 2026
_chemical_absolute_configuration unk
_chemical_formula_moiety 'C31 H24 N2 O'
_chemical_formula_sum 'C31 H24 N2 O'
_chemical_formula_weight 440.52
_space_group_IT_number 19
_space_group_name_Hall 'P 2ac 2ab'
_space_group_name_H-M_alt 'P 21 21 21'
_symmetry_cell_setting orthorhombic
_symmetry_Int_Tables_number 19
_symmetry_space_group_name_Hall 'P 2ac 2ab'
_symmetry_space_group_name_H-M 'P 21 21 21'
_atom_sites_solution_hydrogens geom
_atom_sites_solution_primary direct
_atom_sites_solution_secondary difmap
_audit_update_record
;
2025-10-23 deposited with the CCDC.	2026-04-28 downloaded from the CCDC.
;
_cell_angle_alpha 90
_cell_angle_beta 90
_cell_angle_gamma 90
_cell_formula_units_Z 8
_cell_length_a 8.7601(1)
_cell_length_b 15.8369(2)
_cell_length_c 34.4002(4)
_cell_measurement_reflns_used 40120
_cell_measurement_temperature 298(2)
_cell_measurement_theta_max 80.058
_cell_measurement_theta_min 3.058
_cell_measurement_wavelength 1.54184
_cell_volume 4772.44(10)
_computing_data_collection 'CrysAlis PRO; Rigaku OD, 2023'
_computing_data_reduction 'CrysAlis PRO; Rigaku OD, 2023'
_computing_molecular_graphics 'VESTA 3(Momma et al., 2011)'
_computing_publication_material 'WinGX publication routines (Farrugia, 2012)'
_computing_structure_refinement 'SHELXL-2018/3 (Sheldrick, 2018)'
_computing_structure_solution 'SHELXL-2018/3 (Sheldrick, 2018)'
_diffrn_ambient_environment air
_diffrn_ambient_temperature 298.3(2)
_diffrn_detector 'Hybrid Pixel Array Detector'
_diffrn_detector_area_resol_mean 10.0000
_diffrn_detector_type HyPix
_diffrn_measured_fraction_theta_full 1
_diffrn_measured_fraction_theta_max 0.96
_diffrn_measurement_details
;
List of Runs (angles in degrees, time in seconds):

  # Type    Start    End  Width  t~exp~   \w     \q     \k     \f   Frames
#--------------------------------------------------------------------------
  1  \w    -30.00  41.00   0.50    1.07    --  -41.36  23.00-130.00  142
  2  \w    -65.00 -39.00   0.50    1.07    --  -41.36 -23.00  64.00   52
  3  \w     12.00  65.00   0.50    1.07    --   41.36  23.00-130.00  106
  4  \w    -32.00  26.00   0.50    1.07    --   41.36 -23.00  64.00  116
  5  \w   -177.00-149.00   0.50    4.27    --  -98.00 -23.00  64.00   56
  6  \w     86.00 155.00   0.50    4.27    --  119.50  23.00-130.00  138
  7  \w    -65.00 -15.00   0.50    1.07    --  -41.36 125.00 -90.00  100
  8  \w    -43.00 -16.00   0.50    1.07    --  -41.36  38.00 -30.00   54
  9  \w    -72.00  29.00   0.50    1.07    --  -41.36  77.00-150.00  202
 10  \w    -44.00  -1.00   0.50    1.07    --  -41.36  38.00 120.00   86
 11  \w      7.00  37.00   0.50    1.07    --  -41.36  38.00 -30.00   60
 12  \w      4.00  37.00   0.50    1.07    --  -41.36  38.00 120.00   66
 13  \w     35.00  94.00   0.50    1.07    --   41.36-125.00  60.00  118
 14  \w     76.00 123.00   0.50    1.07    --   41.36  23.00-130.00   94
 15  \w     38.00  93.00   0.50    1.07    --   41.36-125.00 120.00  110
 16  \w    -51.00 -21.00   0.50    4.27    --  -98.00  45.00  30.00   60
 17  \w    -58.00 -33.00   0.50    4.27    --  -98.00 112.00 120.00   50
 18  \w    -70.00 -24.00   0.50    4.27    --  -98.00 112.00 -90.00   92
 19  \w    -48.00 -22.00   0.50    4.27    --  -98.00  45.00-150.00   52
 20  \w    -52.00 -22.00   0.50    4.27    --  -98.00  45.00 -90.00   60
 21  \w    -66.00 -23.00   0.50    4.27    --  -98.00  61.00  60.00   86
 22  \w    -62.00 -25.00   0.50    4.27    --  -98.00  61.00 -60.00   74
 23  \w     91.00 162.00   0.50    4.27    --  119.50  30.00   0.00  142
 24  \w     48.00  74.00   0.50    4.27    --  119.50 -77.00 120.00   52
 25  \w     45.00 101.00   0.50    4.27    --  119.50 -95.00  90.00  112
 26  \w     79.00 107.00   0.50    4.27    --  119.50-112.00 -90.00   56
 27  \w    110.00 175.00   0.50    4.27    --  119.50  61.00 -90.00  130
 28  \w     46.00 101.00   0.50    4.27    --  119.50-112.00-180.00  110
 29  \w     46.00  73.00   0.50    4.27    --  119.50-112.00 -90.00   54
 30  \w     60.00 100.00   0.50    4.27    --  119.50 -77.00   0.00   80
 31  \w    104.00 144.00   0.50    4.27    --  119.50  45.00 120.00   80
 32  \w    153.00 178.00   0.50    4.27    --  119.50  45.00 120.00   50
 33  \w    107.00 144.00   0.50    4.27    --  119.50 112.00 -60.00   74
 34  \w    124.00 177.00   0.50    4.27    --  119.50  61.00-150.00  106
 35  \w    104.00 152.00   0.50    4.27    --  119.50 112.00 120.00   96
 36  \w     68.00 109.00   0.50    4.27    --  119.50-112.00 -60.00   82
 37  \w     46.00  79.00   0.50    4.27    --  119.50-112.00 120.00   66
 38  \w     51.00  77.00   0.50    4.27    --  119.50-112.00-120.00   52
 39  \w    126.00 151.00   0.50    4.27    --  119.50-178.00 120.00   50
 40  \w     66.00 104.00   0.50    4.27    --  119.50-178.00 120.00   76
 41  \w    105.00 167.00   0.50    4.27    --  119.50 112.00-120.00  124
 42  \w    144.00 170.00   0.50    4.27    --  119.50  77.00-120.00   52
 43  \w     46.00 103.00   0.50    4.27    --  119.50 -77.00-180.00  114
 44  \w     57.00 109.00   0.50    4.27    --  119.50-112.00   0.00  104
 45  \w     46.00 109.00   0.50    4.27    --  119.50-112.00-150.00  126
 46  \w     96.00 127.00   0.50    4.27    --  119.50  45.00  60.00   62
 47  \w    132.00 178.00   0.50    4.27    --  119.50  45.00  60.00   92
 48  \w     51.00 109.00   0.50    4.27    --  119.50-112.00  30.00  116
 49  \w     89.00 138.00   0.50    4.27    --  119.50  77.00-120.00   98
 50  \w     84.00 109.00   0.50    4.27    --  119.50-112.00-120.00   50
 51  \w    141.00 166.00   0.50    4.27    --  119.50  61.00  30.00   50
 52  \w     84.00 109.00   0.50    4.27    --  119.50-112.00 120.00   50
 53  \w     44.00 105.00   0.50    4.27    --  119.50 -95.00 -60.00  122
 54  \w     47.00  73.00   0.50    4.27    --  119.50 -77.00 -30.00   52
 55  \w     84.00 109.00   0.50    4.27    --  119.50-112.00  60.00   50
 56  \w    102.00 154.00   0.50    4.27    --  119.50  61.00 -60.00  104
 57  \w    103.00 153.00   0.50    4.27    --  119.50 112.00 150.00  100
 58  \w     54.00 100.00   0.50    4.27    --  119.50 -95.00 -90.00   92
 59  \w     84.00 109.00   0.50    4.27    --  119.50-112.00 150.00   50
 60  \w     84.00 109.00   0.50    4.27    --  119.50-112.00  90.00   50
 61  \w     48.00  74.00   0.50    4.27    --  119.50-112.00  90.00   52
 62  \w    121.00 173.00   0.50    4.27    --  119.50  45.00 -60.00  104
;
_diffrn_measurement_device 'four-circle diffractometer'
_diffrn_measurement_device_type 'XtaLAB Synergy, Dualflex, HyPix'
_diffrn_measurement_method '\w scans'
_diffrn_radiation_monochromator mirror
_diffrn_radiation_probe x-ray
_diffrn_radiation_type 'Cu K\a'
_diffrn_radiation_wavelength 1.54184
_diffrn_reflns_av_R_equivalents 0.0447
_diffrn_reflns_av_unetI/netI 0.0215
_diffrn_reflns_Laue_measured_fraction_full 1
_diffrn_reflns_Laue_measured_fraction_max 0.96
_diffrn_reflns_limit_h_max 11
_diffrn_reflns_limit_h_min -11
_diffrn_reflns_limit_k_max 20
_diffrn_reflns_limit_k_min -20
_diffrn_reflns_limit_l_max 43
_diffrn_reflns_limit_l_min -34
_diffrn_reflns_number 66145
_diffrn_reflns_point_group_measured_fraction_full 1
_diffrn_reflns_point_group_measured_fraction_max 0.954
_diffrn_reflns_theta_full 67.684
_diffrn_reflns_theta_max 86.696
_diffrn_reflns_theta_min 3.072
_diffrn_source 'micro-focus sealed X-ray tube'
_diffrn_source_type 'PhotonJet (Cu) X-ray Source'
_exptl_absorpt_coefficient_mu 0.579
_exptl_absorpt_correction_T_max 1.00000
_exptl_absorpt_correction_T_min 0.26145
_exptl_absorpt_correction_type multi-scan
_exptl_absorpt_process_details
;
CrysAlisPro 1.171.43.129a (Rigaku Oxford Diffraction, 2024)
Empirical absorption correction using spherical harmonics,
implemented in SCALE3 ABSPACK scaling algorithm.
;
_exptl_crystal_colour colorless
_exptl_crystal_density_diffrn 1.226
_exptl_crystal_density_method 'not measured'
_exptl_crystal_description plate
_exptl_crystal_F_000 1856
_exptl_crystal_recrystallization_method
'crystallization by slow evaporation from a deuterated   dichloromethane solution in an NMR tube'
_exptl_crystal_size_max 0.60
_exptl_crystal_size_mid 0.40
_exptl_crystal_size_min 0.06
_refine_diff_density_max 0.27
_refine_diff_density_min -0.271
_refine_diff_density_rms 0.049
_refine_ls_abs_structure_details
;
 Flack x determined using 4073 quotients [(I+)-(I-)]/[(I+)+(I-)]
 (Parsons, Flack and Wagner, Acta Cryst. B69 (2013) 249-259).
;
_refine_ls_abs_structure_Flack -0.13(10)
_refine_ls_extinction_coef 0.0025(2)
_refine_ls_extinction_expression Fc^*^=kFc[1+0.001xFc^2^\l^3^/sin(2\q)]^-1/4^
_refine_ls_extinction_method 'SHELXL-2018/3 (Sheldrick 2018)'
_refine_ls_goodness_of_fit_ref 1.06
_refine_ls_hydrogen_treatment constr
_refine_ls_matrix_type full
_refine_ls_number_constraints 0
_refine_ls_number_parameters 607
_refine_ls_number_reflns 10359
_refine_ls_number_restraints 0
_refine_ls_restrained_S_all 1.06
_refine_ls_R_factor_all 0.0492
_refine_ls_R_factor_gt 0.0469
_refine_ls_shift/su_max 0
_refine_ls_shift/su_mean 0
_refine_ls_structure_factor_coef Fsqd
_refine_ls_weighting_details 'w=1/[\s^2^(Fo^2^)+(0.0783P)^2^+0.4428P] where P=(Fo^2^+2Fc^2^)/3'
_refine_ls_weighting_scheme calc
_refine_ls_wR_factor_gt 0.1322
_refine_ls_wR_factor_ref 0.1365
_reflns_Friedel_coverage 0.781
_reflns_Friedel_fraction_full 1
_reflns_Friedel_fraction_max 0.946
_reflns_number_gt 9758
_reflns_number_total 10359
_reflns_threshold_expression 'I > 2\s(I)'
_cod_data_source_file d6sc00020g2.cif
_cod_data_source_block 2aa
_cod_database_code 1577159
_oxdiff_exptl_absorpt_empirical_full_min 0.531
_oxdiff_exptl_absorpt_empirical_full_max 2.951
_oxdiff_exptl_absorpt_empirical_details
;
Empirical correction (ABSPACK) includes:
- Absorption correction using spherical harmonics
- Frame scaling
;

loop_
_symmetry_equiv_pos_as_xyz
'x, y, z'
'-x+1/2, -y, z+1/2'
'-x, y+1/2, -z+1/2'
'x+1/2, -y+1/2, -z'

loop_
_atom_site_label
_atom_site_type_symbol
_atom_site_fract_x
_atom_site_fract_y
_atom_site_fract_z
_atom_site_U_iso_or_equiv
_atom_site_adp_type
_atom_site_occupancy
_atom_site_site_symmetry_order
_atom_site_calc_flag
_atom_site_refinement_flags_posn
_atom_site_refinement_flags_adp
_atom_site_refinement_flags_occupancy
_atom_site_disorder_assembly
_atom_site_disorder_group
N1 N 0.6520(2) 0.87663(11) 0.71705(6) 0.0562(4) Uani 1 1 d . . . . .
N2 N 0.6755(2) 0.70311(11) 0.69438(6) 0.0622(5) Uani 1 1 d . . . . .
O1 O 0.9301(3) 0.68794(13) 0.68878(8) 0.0876(6) Uani 1 1 d . . . . .
C1 C 0.7631(3) 0.97392(13) 0.75565(8) 0.0611(6) Uani 1 1 d . . . . .
C2 C 0.7846(4) 1.01819(17) 0.79079(10) 0.0787(9) Uani 1 1 d . . . . .
H2 H 0.860833 1.058802 0.792988 0.094 Uiso 1 1 calc R U . . .
C3 C 0.6907(4) 1.0001(2) 0.82180(10) 0.0856(10) Uani 1 1 d . . . . .
H3 H 0.706842 1.027226 0.845436 0.103 Uiso 1 1 calc R U . . .
C4 C 0.5733(4) 0.9427(2) 0.81846(9) 0.0842(8) Uani 1 1 d . . . . .
H4 H 0.511018 0.932661 0.839845 0.101 Uiso 1 1 calc R U . . .
C5 C 0.5455(3) 0.89959(19) 0.78418(9) 0.0730(6) Uani 1 1 d . . . . .
H5 H 0.46474 0.861762 0.781953 0.088 Uiso 1 1 calc R U . . .
C6 C 0.6434(3) 0.91533(14) 0.75329(7) 0.0583(5) Uani 1 1 d . . . . .
C7 C 0.8440(3) 0.97158(14) 0.71953(8) 0.0628(6) Uani 1 1 d . . . . .
C8 C 0.7745(2) 0.91176(13) 0.69663(7) 0.0556(5) Uani 1 1 d . . . . .
C9 C 0.8154(2) 0.87878(14) 0.65809(7) 0.0580(5) Uani 1 1 d . . . . .
C10 C 0.8201(3) 0.79510(15) 0.65144(8) 0.0648(6) Uani 1 1 d . . . . .
H10 H 0.82852 0.778701 0.625566 0.078 Uiso 1 1 calc R U . . .
C11 C 0.8134(3) 0.72600(14) 0.68038(8) 0.0644(6) Uani 1 1 d . . . . .
C12 C 0.5400(3) 0.75012(14) 0.68740(7) 0.0576(5) Uani 1 1 d . . . . .
C13 C 0.5260(2) 0.83372(14) 0.69951(7) 0.0552(5) Uani 1 1 d . . . . .
C14 C 0.3880(3) 0.87502(19) 0.69458(8) 0.0682(6) Uani 1 1 d . . . . .
H14 H 0.377597 0.930902 0.702445 0.082 Uiso 1 1 calc R U . . .
C15 C 0.2653(3) 0.8331(2) 0.67791(9) 0.0803(8) Uani 1 1 d . . . . .
H15 H 0.172508 0.860968 0.675099 0.096 Uiso 1 1 calc R U . . .
C16 C 0.2790(3) 0.7515(2) 0.66559(8) 0.0792(8) Uani 1 1 d . . . . .
H16 H 0.195992 0.723835 0.654543 0.095 Uiso 1 1 calc R U . . .
C17 C 0.4161(3) 0.71071(18) 0.66966(8) 0.0706(7) Uani 1 1 d . . . . .
H17 H 0.426618 0.65583 0.660423 0.085 Uiso 1 1 calc R U . . .
C18 C 0.8515(3) 0.93907(16) 0.62642(9) 0.0679(6) Uani 1 1 d . . . . .
C19 C 0.7838(4) 1.01782(19) 0.62466(11) 0.0832(8) Uani 1 1 d . . . . .
H19 H 0.716798 1.034582 0.644166 0.1 Uiso 1 1 calc R U . . .
C20 C 0.8148(6) 1.0718(2) 0.59408(14) 0.1106(13) Uani 1 1 d . . . . .
H20 H 0.769041 1.124783 0.593411 0.133 Uiso 1 1 calc R U . . .
C21 C 0.9103(7) 1.0490(3) 0.56523(15) 0.1287(17) Uani 1 1 d . . . . .
H21 H 0.930404 1.086139 0.544932 0.154 Uiso 1 1 calc R U . . .
C22 C 0.9777(7) 0.9712(3) 0.56581(16) 0.1306(19) Uani 1 1 d . . . . .
H22 H 1.04123 0.954653 0.545533 0.157 Uiso 1 1 calc R U . . .
C23 C 0.9513(5) 0.9171(2) 0.59659(13) 0.0982(11) Uani 1 1 d . . . . .
H23 H 1.000815 0.865154 0.597392 0.118 Uiso 1 1 calc R U . . .
C24 C 0.6633(4) 0.62887(14) 0.71979(8) 0.0713(7) Uani 1 1 d . . . . .
H24A H 0.746717 0.590622 0.714011 0.086 Uiso 1 1 calc R U . . .
H24B H 0.568654 0.599638 0.714015 0.086 Uiso 1 1 calc R U . . .
C25 C 0.6667(3) 0.64974(15) 0.76219(7) 0.0583(5) Uiso 1 1 d . . . . .
C26 C 0.7597(9) 0.7142(5) 0.7769(2) 0.0618(19) Uiso 0.533(13) 1 d . . P A 1
H26 H 0.820397 0.745142 0.759896 0.074 Uiso 0.533(13) 1 calc R U P A 1
C27 C 0.7633(8) 0.7327(5) 0.81582(17) 0.0668(16) Uiso 0.533(13) 1 d . . P A 1
H27 H 0.832669 0.772057 0.825302 0.08 Uiso 0.533(13) 1 calc R U P A 1
C28 C 0.6664(9) 0.6937(5) 0.84027(19) 0.0791(18) Uiso 0.533(13) 1 d . . P A 1
H28 H 0.669535 0.705478 0.866749 0.095 Uiso 0.533(13) 1 calc R U P A 1
C29 C 0.5651(11) 0.6377(6) 0.8263(2) 0.098(2) Uiso 0.533(13) 1 d . . P A 1
H29 H 0.496699 0.611931 0.843183 0.118 Uiso 0.533(13) 1 calc R U P A 1
C30 C 0.5606(12) 0.6174(7) 0.7864(3) 0.094(3) Uiso 0.533(13) 1 d . . P A 1
H30 H 0.484876 0.581886 0.776834 0.112 Uiso 0.533(13) 1 calc R U P A 1
C26C C 0.7824(11) 0.6995(6) 0.7773(2) 0.066(2) Uiso 0.467(13) 1 d . . P A 2
H26C H 0.850469 0.725829 0.760495 0.079 Uiso 0.467(13) 1 calc R U P A 2
C27C C 0.7983(11) 0.7105(6) 0.8165(2) 0.076(2) Uiso 0.467(13) 1 d . . P A 2
H27C H 0.867083 0.750028 0.826168 0.091 Uiso 0.467(13) 1 calc R U P A 2
C28C C 0.7128(11) 0.6633(6) 0.8411(2) 0.085(2) Uiso 0.467(13) 1 d . . P A 2
H28C H 0.723472 0.671141 0.867744 0.102 Uiso 0.467(13) 1 calc R U P A 2
C29C C 0.6118(9) 0.6048(6) 0.8278(2) 0.078(2) Uiso 0.467(13) 1 d . . P A 2
H29C H 0.559438 0.570075 0.845047 0.093 Uiso 0.467(13) 1 calc R U P A 2
C30C C 0.5886(9) 0.5981(5) 0.7887(2) 0.0655(18) Uiso 0.467(13) 1 d . . P A 2
H30C H 0.51948 0.558321 0.77946 0.079 Uiso 0.467(13) 1 calc R U P A 2
C31 C 0.9856(4) 1.02190(18) 0.71038(12) 0.0867(9) Uani 1 1 d . . . . .
H31A H 1.021244 1.0075 0.684834 0.13 Uiso 1 1 calc R U . . .
H31B H 1.06347 1.009173 0.729112 0.13 Uiso 1 1 calc R U . . .
H31C H 0.962186 1.081083 0.711348 0.13 Uiso 1 1 calc R U . . .
N1B N 0.8250(3) 0.44308(13) 0.54948(6) 0.0624(5) Uani 1 1 d . . . . .
N2B N 0.8361(3) 0.61655(12) 0.57174(6) 0.0628(5) Uani 1 1 d . . . . .
O1B O 1.0668(3) 0.62567(16) 0.60084(7) 0.0881(6) Uani 1 1 d . . . . .
C1B C 0.9891(4) 0.34870(18) 0.52466(8) 0.0772(8) Uani 1 1 d . . . . .
C2B C 1.0581(6) 0.3014(2) 0.49479(11) 0.1026(12) Uani 1 1 d . . . . .
H2B H 1.137935 0.264439 0.500052 0.123 Uiso 1 1 calc R U . . .
C3B C 1.0035(7) 0.3117(3) 0.45751(11) 0.1146(16) Uani 1 1 d . . . . .
H3B H 1.045788 0.280034 0.437443 0.138 Uiso 1 1 calc R U . . .
C4B C 0.8887(7) 0.3674(3) 0.44939(10) 0.1121(15) Uani 1 1 d . . . . .
H4B H 0.857692 0.374011 0.423717 0.135 Uiso 1 1 calc R U . . .
C5B C 0.8176(5) 0.4139(2) 0.47778(9) 0.0905(10) Uani 1 1 d . . . . .
H5B H 0.738114 0.450761 0.472016 0.109 Uiso 1 1 calc R U . . .
C6B C 0.8702(3) 0.40305(16) 0.51561(7) 0.0666(6) Uani 1 1 d . . . . .
C7B C 1.0163(4) 0.3547(2) 0.56597(9) 0.0816(8) Uani 1 1 d . . . . .
C8B C 0.9141(3) 0.41198(15) 0.57974(7) 0.0630(6) Uani 1 1 d . . . . .
C9B C 0.8908(3) 0.44262(16) 0.61983(7) 0.0600(5) Uani 1 1 d . . . . .
C10B C 0.8961(3) 0.52549(16) 0.62684(7) 0.0629(5) Uani 1 1 d . . . . .
H10B H 0.8691 0.543465 0.651637 0.075 Uiso 1 1 calc R U . . .
C11B C 0.9417(3) 0.59161(16) 0.59830(8) 0.0636(6) Uani 1 1 d . . . . .
C12B C 0.6936(3) 0.57422(16) 0.56656(8) 0.0630(5) Uani 1 1 d . . . . .
C13B C 0.6879(3) 0.49034(16) 0.55426(8) 0.0643(6) Uani 1 1 d . . . . .
C14B C 0.5482(4) 0.4523(2) 0.54790(11) 0.0856(8) Uani 1 1 d . . . . .
H14B H 0.544098 0.396146 0.54007 0.103 Uiso 1 1 calc R U . . .
C15B C 0.4137(4) 0.4976(3) 0.55317(14) 0.1071(13) Uani 1 1 d . . . . .
H15B H 0.319758 0.472241 0.548425 0.129 Uiso 1 1 calc R U . . .
C16B C 0.4208(4) 0.5804(3) 0.56547(14) 0.1023(11) Uani 1 1 d . . . . .
H16B H 0.331218 0.610816 0.569225 0.123 Uiso 1 1 calc R U . . .
C17B C 0.5583(4) 0.6178(2) 0.57216(11) 0.0835(8) Uani 1 1 d . . . . .
H17B H 0.561374 0.673512 0.580638 0.1 Uiso 1 1 calc R U . . .
C18B C 0.8621(3) 0.37976(16) 0.65100(7) 0.0635(5) Uani 1 1 d . . . . .
C19B C 0.9026(3) 0.3953(2) 0.68932(8) 0.0706(6) Uani 1 1 d . . . . .
H19B H 0.949167 0.446262 0.695696 0.085 Uiso 1 1 calc R U . . .
C20B C 0.8751(4) 0.3368(2) 0.71814(9) 0.0842(8) Uani 1 1 d . . . . .
H20B H 0.903643 0.348785 0.743587 0.101 Uiso 1 1 calc R U . . .
C21B C 0.8077(6) 0.2627(3) 0.71003(12) 0.1037(12) Uani 1 1 d . . . . .
H21B H 0.790277 0.223225 0.729546 0.124 Uiso 1 1 calc R U . . .
C22B C 0.7652(9) 0.2464(3) 0.67256(15) 0.139(2) Uani 1 1 d . . . . .
H22B H 0.716385 0.195744 0.666822 0.167 Uiso 1 1 calc R U . . .
C23B C 0.7931(7) 0.3032(2) 0.64311(11) 0.1095(14) Uani 1 1 d . . . . .
H23B H 0.765314 0.289971 0.617741 0.131 Uiso 1 1 calc R U . . .
C24B C 0.8686(4) 0.68908(16) 0.54641(8) 0.0739(7) Uani 1 1 d . . . . .
H24C H 0.958124 0.718159 0.556222 0.089 Uiso 1 1 calc R U . . .
H24D H 0.78342 0.728107 0.547738 0.089 Uiso 1 1 calc R U . . .
C25B C 0.8957(3) 0.66589(16) 0.50452(8) 0.0690(6) Uani 1 1 d . . . . .
C26B C 0.8055(4) 0.7002(2) 0.47581(11) 0.0909(9) Uani 1 1 d . . . . .
H26B H 0.724704 0.735388 0.482605 0.109 Uiso 1 1 calc R U . . .
C27B C 0.8330(6) 0.6834(3) 0.43724(12) 0.1144(14) Uani 1 1 d . . . . .
H27B H 0.77121 0.707198 0.418196 0.137 Uiso 1 1 calc R U . . .
C28B C 0.9500(7) 0.6320(3) 0.42690(12) 0.1137(15) Uani 1 1 d . . . . .
H28B H 0.969147 0.621356 0.400767 0.136 Uiso 1 1 calc R U . . .
C29B C 1.0406(6) 0.5956(3) 0.45505(14) 0.1146(14) Uani 1 1 d . . . . .
H29B H 1.11948 0.559416 0.447985 0.138 Uiso 1 1 calc R U . . .
C30B C 1.0137(4) 0.6133(2) 0.49412(11) 0.0894(9) Uani 1 1 d . . . . .
H30B H 1.075534 0.58949 0.513171 0.107 Uiso 1 1 calc R U . . .
C31B C 1.1368(6) 0.3091(3) 0.58837(12) 0.1209(17) Uani 1 1 d . . . . .
H31D H 1.15491 0.337929 0.612494 0.181 Uiso 1 1 calc R U . . .
H31E H 1.229424 0.307697 0.573469 0.181 Uiso 1 1 calc R U . . .
H31F H 1.103573 0.252485 0.593558 0.181 Uiso 1 1 calc R U . . .

loop_
_atom_site_aniso_label
_atom_site_aniso_U_11
_atom_site_aniso_U_22
_atom_site_aniso_U_33
_atom_site_aniso_U_23
_atom_site_aniso_U_13
_atom_site_aniso_U_12
N1 0.0503(9) 0.0492(8) 0.0690(10) -0.0109(8) -0.0056(8) -0.0052(7)
N2 0.0686(12) 0.0451(8) 0.0731(12) -0.0004(8) -0.0104(10) -0.0056(8)
O1 0.0772(12) 0.0728(11) 0.1128(16) -0.0046(11) 0.0061(12) 0.0219(10)
C1 0.0564(11) 0.0451(10) 0.0817(15) -0.0146(10) -0.0180(11) 0.0098(9)
C2 0.0752(16) 0.0576(13) 0.103(2) -0.0280(13) -0.0342(16) 0.0198(12)
C3 0.097(2) 0.0789(17) 0.0808(18) -0.0287(14) -0.0266(17) 0.0385(17)
C4 0.093(2) 0.0867(18) 0.0726(16) -0.0113(15) -0.0063(15) 0.0304(17)
C5 0.0700(15) 0.0727(15) 0.0762(15) -0.0060(13) -0.0025(12) 0.0096(12)
C6 0.0545(11) 0.0493(10) 0.0711(13) -0.0094(9) -0.0133(10) 0.0075(9)
C7 0.0518(11) 0.0451(10) 0.0914(16) -0.0101(10) -0.0146(11) -0.0004(9)
C8 0.0477(10) 0.0427(9) 0.0764(13) -0.0064(9) -0.0068(9) -0.0020(8)
C9 0.0447(10) 0.0524(10) 0.0768(14) -0.0066(10) -0.0010(9) -0.0028(8)
C10 0.0644(13) 0.0556(11) 0.0742(14) -0.0123(10) 0.0075(11) -0.0036(10)
C11 0.0699(14) 0.0480(10) 0.0754(14) -0.0143(10) -0.0002(12) 0.0044(10)
C12 0.0601(12) 0.0527(10) 0.0598(11) 0.0010(9) -0.0079(9) -0.0143(9)
C13 0.0482(10) 0.0550(11) 0.0625(11) -0.0018(9) -0.0049(9) -0.0090(9)
C14 0.0541(12) 0.0777(15) 0.0729(14) -0.0066(12) -0.0055(11) 0.0021(11)
C15 0.0471(12) 0.116(2) 0.0778(16) 0.0027(17) -0.0104(11) -0.0022(14)
C16 0.0653(15) 0.101(2) 0.0715(15) 0.0050(15) -0.0168(12) -0.0328(15)
C17 0.0758(16) 0.0672(14) 0.0687(14) 0.0043(11) -0.0146(12) -0.0277(12)
C18 0.0551(12) 0.0610(12) 0.0876(16) -0.0016(12) 0.0067(12) -0.0062(10)
C19 0.0799(18) 0.0693(15) 0.101(2) 0.0082(15) 0.0084(16) 0.0076(14)
C20 0.122(3) 0.077(2) 0.133(3) 0.027(2) 0.007(3) 0.011(2)
C21 0.156(4) 0.102(3) 0.128(3) 0.035(3) 0.048(3) -0.005(3)
C22 0.145(4) 0.104(3) 0.143(4) 0.015(3) 0.072(3) -0.009(3)
C23 0.091(2) 0.0782(18) 0.125(3) 0.0080(19) 0.042(2) -0.0011(17)
C24 0.0909(18) 0.0435(10) 0.0795(16) -0.0022(10) -0.0151(14) -0.0065(11)
C31 0.0684(16) 0.0620(14) 0.130(3) -0.0121(16) -0.0150(17) -0.0205(13)
N1B 0.0690(12) 0.0571(10) 0.0611(10) -0.0136(8) -0.0092(9) 0.0052(9)
N2B 0.0646(11) 0.0524(9) 0.0713(12) -0.0041(8) 0.0031(9) 0.0002(9)
O1B 0.0744(12) 0.0985(15) 0.0914(14) -0.0081(12) -0.0045(10) -0.0212(11)
C1B 0.106(2) 0.0600(13) 0.0653(14) -0.0128(11) 0.0089(14) 0.0057(14)
C2B 0.139(3) 0.0764(18) 0.092(2) -0.0223(17) 0.032(2) 0.010(2)
C3B 0.171(4) 0.093(2) 0.079(2) -0.0383(19) 0.042(2) -0.033(3)
C4B 0.169(4) 0.104(3) 0.0634(17) -0.0242(18) 0.003(2) -0.046(3)
C5B 0.112(3) 0.092(2) 0.0680(16) -0.0138(14) -0.0189(16) -0.021(2)
C6B 0.0844(16) 0.0558(12) 0.0597(13) -0.0139(10) -0.0037(12) -0.0098(12)
C7B 0.105(2) 0.0750(16) 0.0648(14) -0.0046(12) 0.0034(14) 0.0336(16)
C8B 0.0739(15) 0.0568(11) 0.0582(12) -0.0079(9) -0.0043(10) 0.0116(11)
C9B 0.0607(12) 0.0615(12) 0.0577(11) -0.0110(10) -0.0047(9) 0.0088(10)
C10B 0.0644(13) 0.0661(13) 0.0583(12) -0.0155(10) -0.0015(10) 0.0038(11)
C11B 0.0632(13) 0.0604(12) 0.0673(13) -0.0163(10) 0.0021(11) -0.0014(11)
C12B 0.0595(12) 0.0598(12) 0.0697(13) 0.0016(10) -0.0003(10) 0.0054(10)
C13B 0.0610(13) 0.0601(12) 0.0718(14) -0.0005(10) -0.0111(11) 0.0036(10)
C14B 0.0755(18) 0.0806(18) 0.101(2) 0.0044(16) -0.0208(16) -0.0117(15)
C15B 0.0585(17) 0.127(3) 0.136(3) 0.025(3) -0.0163(18) -0.0121(19)
C16B 0.0635(17) 0.111(3) 0.132(3) 0.019(2) 0.0050(18) 0.0159(18)
C17B 0.0703(16) 0.0778(17) 0.102(2) 0.0049(16) 0.0065(15) 0.0158(14)
C18B 0.0658(13) 0.0605(12) 0.0643(13) -0.0084(10) 0.0004(10) 0.0062(10)
C19B 0.0612(13) 0.0842(16) 0.0663(14) -0.0027(12) -0.0011(11) -0.0035(12)
C20B 0.0779(18) 0.105(2) 0.0696(15) 0.0105(16) 0.0111(14) 0.0137(17)
C21B 0.129(3) 0.085(2) 0.097(2) 0.0164(18) 0.030(2) 0.015(2)
C22B 0.226(6) 0.071(2) 0.120(3) -0.004(2) 0.014(4) -0.035(3)
C23B 0.177(4) 0.0677(17) 0.084(2) -0.0104(15) -0.010(2) -0.022(2)
C24B 0.0910(19) 0.0510(11) 0.0798(16) -0.0044(11) 0.0074(14) -0.0005(12)
C25B 0.0745(15) 0.0561(12) 0.0764(15) 0.0031(11) 0.0030(12) -0.0092(11)
C26B 0.088(2) 0.093(2) 0.092(2) 0.0154(17) -0.0041(17) -0.0032(18)
C27B 0.117(3) 0.143(4) 0.082(2) 0.020(2) -0.013(2) -0.032(3)
C28B 0.146(4) 0.119(3) 0.077(2) -0.005(2) 0.013(2) -0.042(3)
C29B 0.127(3) 0.105(3) 0.112(3) -0.022(2) 0.041(3) -0.002(3)
C30B 0.090(2) 0.093(2) 0.0850(19) -0.0065(17) 0.0073(16) 0.0098(18)
C31B 0.139(4) 0.129(3) 0.095(2) 0.005(2) 0.005(2) 0.082(3)

loop_
_atom_type_symbol
_atom_type_description
_atom_type_scat_dispersion_real
_atom_type_scat_dispersion_imag
_atom_type_scat_source
C C 0.0181 0.0091 'International Tables Vol C Tables 4.2.6.8 and 6.1.1.4'
H H 0 0 'International Tables Vol C Tables 4.2.6.8 and 6.1.1.4'
N N 0.0311 0.018 'International Tables Vol C Tables 4.2.6.8 and 6.1.1.4'
O O 0.0492 0.0322 'International Tables Vol C Tables 4.2.6.8 and 6.1.1.4'

loop_
_geom_angle_atom_site_label_1
_geom_angle_atom_site_label_2
_geom_angle_atom_site_label_3
_geom_angle
_geom_angle_site_symmetry_1
_geom_angle_site_symmetry_3
_geom_angle_publ_flag
C6 N1 C8 108.44(18) . . ?
C6 N1 C13 123.1(2) . . ?
C8 N1 C13 124.73(19) . . ?
C11 N2 C12 123.13(19) . . ?
C11 N2 C24 119.5(2) . . ?
C12 N2 C24 117.3(2) . . ?
C6 C1 C2 118.6(3) . . ?
C6 C1 C7 107.6(2) . . ?
C2 C1 C7 133.7(3) . . ?
C3 C2 C1 118.8(3) . . ?
C2 C3 C4 121.2(3) . . ?
C3 C4 C5 121.9(3) . . ?
C4 C5 C6 117.0(3) . . ?
C5 C6 N1 129.8(2) . . ?
C5 C6 C1 122.4(2) . . ?
N1 C6 C1 107.6(2) . . ?
C8 C7 C1 107.2(2) . . ?
C8 C7 C31 127.5(3) . . ?
C1 C7 C31 125.1(2) . . ?
C7 C8 N1 109.0(2) . . ?
C7 C8 C9 130.9(2) . . ?
N1 C8 C9 119.92(18) . . ?
C10 C9 C8 120.7(2) . . ?
C10 C9 C18 120.2(2) . . ?
C8 C9 C18 119.1(2) . . ?
C9 C10 C11 127.8(2) . . ?
O1 C11 N2 122.1(3) . . ?
O1 C11 C10 119.4(3) . . ?
N2 C11 C10 118.3(2) . . ?
C17 C12 C13 119.2(2) . . ?
C17 C12 N2 119.3(2) . . ?
C13 C12 N2 121.35(19) . . ?
C14 C13 C12 119.3(2) . . ?
C14 C13 N1 120.1(2) . . ?
C12 C13 N1 120.7(2) . . ?
C13 C14 C15 120.1(3) . . ?
C16 C15 C14 120.9(3) . . ?
C15 C16 C17 119.4(2) . . ?
C16 C17 C12 121.1(3) . . ?
C19 C18 C23 117.6(3) . . ?
C19 C18 C9 121.4(3) . . ?
C23 C18 C9 121.0(3) . . ?
C18 C19 C20 120.4(3) . . ?
C21 C20 C19 121.1(4) . . ?
C20 C21 C22 120.0(4) . . ?
C21 C22 C23 119.9(4) . . ?
C22 C23 C18 121.0(4) . . ?
N2 C24 C25 113.70(19) . . ?
C30 C25 C26 117.0(5) . . ?
C26C C25 C30C 116.3(5) . . ?
C30 C25 C24 120.3(5) . . ?
C26C C25 C24 120.5(4) . . ?
C26 C25 C24 121.7(4) . . ?
C30C C25 C24 119.7(4) . . ?
C27 C26 C25 121.4(6) . . ?
C28 C27 C26 119.9(6) . . ?
C29 C28 C27 119.7(7) . . ?
C28 C29 C30 121.2(8) . . ?
C25 C30 C29 119.7(8) . . ?
C27C C26C C25 121.2(7) . . ?
C28C C27C C26C 119.3(8) . . ?
C27C C28C C29C 121.7(8) . . ?
C28C C29C C30C 118.8(7) . . ?
C29C C30C C25 121.5(6) . . ?
C6B N1B C8B 107.9(2) . . ?
C6B N1B C13B 125.4(2) . . ?
C8B N1B C13B 124.9(2) . . ?
C11B N2B C12B 122.9(2) . . ?
C11B N2B C24B 119.6(2) . . ?
C12B N2B C24B 117.5(2) . . ?
C6B C1B C2B 119.3(3) . . ?
C6B C1B C7B 107.7(2) . . ?
C2B C1B C7B 133.0(3) . . ?
C3B C2B C1B 117.9(4) . . ?
C4B C3B C2B 121.4(3) . . ?
C3B C4B C5B 122.3(4) . . ?
C4B C5B C6B 116.7(4) . . ?
N1B C6B C1B 108.1(2) . . ?
N1B C6B C5B 129.5(3) . . ?
C1B C6B C5B 122.4(3) . . ?
C8B C7B C1B 106.1(3) . . ?
C8B C7B C31B 127.5(3) . . ?
C1B C7B C31B 126.4(3) . . ?
C7B C8B N1B 110.2(2) . . ?
C7B C8B C9B 129.5(2) . . ?
N1B C8B C9B 120.3(2) . . ?
C10B C9B C8B 119.1(2) . . ?
C10B C9B C18B 122.3(2) . . ?
C8B C9B C18B 118.5(2) . . ?
C9B C10B C11B 125.5(2) . . ?
O1B C11B N2B 121.9(3) . . ?
O1B C11B C10B 120.1(3) . . ?
N2B C11B C10B 117.7(2) . . ?
C17B C12B C13B 119.1(3) . . ?
C17B C12B N2B 119.8(2) . . ?
C13B C12B N2B 121.1(2) . . ?
C14B C13B C12B 119.7(3) . . ?
C14B C13B N1B 120.0(2) . . ?
C12B C13B N1B 120.3(2) . . ?
C13B C14B C15B 120.3(3) . . ?
C16B C15B C14B 119.5(3) . . ?
C17B C16B C15B 120.4(3) . . ?
C16B C17B C12B 121.1(3) . . ?
C23B C18B C19B 117.0(3) . . ?
C23B C18B C9B 121.4(3) . . ?
C19B C18B C9B 121.6(2) . . ?
C20B C19B C18B 121.3(3) . . ?
C21B C20B C19B 121.0(3) . . ?
C20B C21B C22B 118.8(4) . . ?
C21B C22B C23B 121.5(4) . . ?
C22B C23B C18B 120.4(4) . . ?
N2B C24B C25B 114.0(2) . . ?
C30B C25B C26B 119.0(3) . . ?
C30B C25B C24B 121.0(3) . . ?
C26B C25B C24B 120.0(3) . . ?
C27B C26B C25B 121.0(4) . . ?
C28B C27B C26B 120.2(4) . . ?
C27B C28B C29B 120.1(4) . . ?
C28B C29B C30B 119.7(4) . . ?
C25B C30B C29B 120.0(4) . . ?

loop_
_geom_bond_atom_site_label_1
_geom_bond_atom_site_label_2
_geom_bond_distance
_geom_bond_site_symmetry_2
_geom_bond_publ_flag
N1 C6 1.391(3) . ?
N1 C8 1.398(3) . ?
N1 C13 1.430(3) . ?
N2 C11 1.350(4) . ?
N2 C12 1.422(3) . ?
N2 C24 1.469(3) . ?
O1 C11 1.221(3) . ?
C1 C6 1.402(3) . ?
C1 C2 1.410(4) . ?
C1 C7 1.431(4) . ?
C2 C3 1.377(5) . ?
C3 C4 1.377(5) . ?
C4 C5 1.384(4) . ?
C5 C6 1.389(4) . ?
C7 C8 1.374(3) . ?
C7 C31 1.507(4) . ?
C8 C9 1.469(3) . ?
C9 C10 1.346(3) . ?
C9 C18 1.483(4) . ?
C10 C11 1.481(4) . ?
C12 C17 1.392(3) . ?
C12 C13 1.393(3) . ?
C13 C14 1.385(3) . ?
C14 C15 1.387(4) . ?
C15 C16 1.365(5) . ?
C16 C17 1.372(5) . ?
C18 C19 1.383(4) . ?
C18 C23 1.392(4) . ?
C19 C20 1.383(5) . ?
C20 C21 1.348(7) . ?
C21 C22 1.366(7) . ?
C22 C23 1.382(6) . ?
C24 C25 1.496(4) . ?
C25 C30 1.349(10) . ?
C25 C26C 1.385(9) . ?
C25 C26 1.401(7) . ?
C25 C30C 1.404(8) . ?
C26 C27 1.371(9) . ?
C27 C28 1.345(9) . ?
C28 C29 1.344(10) . ?
C29 C30 1.409(12) . ?
C26C C27C 1.366(12) . ?
C27C C28C 1.355(11) . ?
C28C C29C 1.361(11) . ?
C29C C30C 1.363(10) . ?
N1B C6B 1.384(3) . ?
N1B C8B 1.391(3) . ?
N1B C13B 1.425(3) . ?
N2B C11B 1.359(4) . ?
N2B C12B 1.429(3) . ?
N2B C24B 1.469(3) . ?
O1B C11B 1.225(3) . ?
C1B C6B 1.386(4) . ?
C1B C2B 1.408(4) . ?
C1B C7B 1.444(4) . ?
C2B C3B 1.378(7) . ?
C3B C4B 1.366(7) . ?
C4B C5B 1.373(6) . ?
C5B C6B 1.391(4) . ?
C7B C8B 1.360(4) . ?
C7B C31B 1.493(5) . ?
C8B C9B 1.476(3) . ?
C9B C10B 1.335(3) . ?
C9B C18B 1.484(4) . ?
C10B C11B 1.490(4) . ?
C12B C17B 1.385(4) . ?
C12B C13B 1.395(4) . ?
C13B C14B 1.381(4) . ?
C14B C15B 1.391(5) . ?
C15B C16B 1.379(6) . ?
C16B C17B 1.362(5) . ?
C18B C23B 1.382(4) . ?
C18B C19B 1.387(4) . ?
C19B C20B 1.379(4) . ?
C20B C21B 1.343(6) . ?
C21B C22B 1.366(7) . ?
C22B C23B 1.377(6) . ?
C24B C25B 1.506(4) . ?
C25B C30B 1.375(4) . ?
C25B C26B 1.377(5) . ?
C26B C27B 1.375(6) . ?
C27B C28B 1.356(7) . ?
C28B C29B 1.379(7) . ?
C29B C30B 1.393(6) . ?
